data_2016067
loop_
_publ_author_name
'Cunico, Wilson'
'Gomes, Claudia R. B.'
'Wardell, Solange M. S. V.'
'Low, John N.'
'Glidewell, Christopher'

_publ_section_title
;
 Racemic 2-isopropyl-3-(2-nitrobenzyl)-1,3-thiazolidin-4-one
 crystallizes in the space group <i>P</i>2~1~2~1~2~1~ with <i>Z</i>' =
 2: two different interpenetrating three-dimensional frameworks formed
 by C---H&#x00B7;&#x00B7;&#x00B7;O hydrogen bonds
;
_journal_coeditor_code SK3126
_journal_issue 7
_journal_name_full 'Acta Crystallographica Section C'
_journal_page_first o411
_journal_page_last o414
_journal_paper_doi 10.1107/S0108270107022913
_journal_volume 63
_journal_year 2007
_chemical_formula_iupac 'C13 H16 N2 O3 S'
_chemical_formula_moiety 'C13 H16 N2 O3 S'
_chemical_formula_sum 'C13 H16 N2 O3 S'
_chemical_formula_weight 280.34
_chemical_name_systematic
;
rac-2-isopropyl-3-(2-nitrobenzyl)-1,3-thiazolidin-4-one
;
_space_group_IT_number 19
_symmetry_cell_setting orthorhombic
_symmetry_space_group_name_Hall 'P 2ac 2ab'
_symmetry_space_group_name_H-M 'P 21 21 21'
_atom_sites_solution_hydrogens geom
_atom_sites_solution_primary direct
_atom_sites_solution_secondary difmap
_cell_angle_alpha 90.00
_cell_angle_beta 90.00
_cell_angle_gamma 90.00
_cell_formula_units_Z 8
_cell_length_a 11.7604(4)
_cell_length_b 14.9847(7)
_cell_length_c 15.1844(8)
_cell_measurement_reflns_used 6032
_cell_measurement_temperature 120(2)
_cell_measurement_theta_max 27.46
_cell_measurement_theta_min 1.91
_cell_volume 2675.9(2)
_computing_cell_refinement 'DENZO (Otwinowski & Minor, 1997) and COLLECT'
_computing_data_collection 'COLLECT (Hooft, 1999)'
_computing_data_reduction 'DENZO and COLLECT'
_computing_molecular_graphics 'PLATON (Spek, 2003)'
_computing_publication_material 'SHELXL97 and PRPKAPPA (Ferguson, 1999)'
_computing_structure_refinement 'OSCAIL and SHELXL97 (Sheldrick, 1997)'
_computing_structure_solution 'OSCAIL (McArdle, 2003) and SHELXS97 (Sheldrick, 1997)'
_diffrn_ambient_temperature 120(2)
_diffrn_detector_area_resol_mean 9.091
_diffrn_measured_fraction_theta_full 0.996
_diffrn_measured_fraction_theta_max 0.996
_diffrn_measurement_device_type 'Bruker--Nonius KappaCCD'
_diffrn_measurement_method '\f & \w scans'
_diffrn_radiation_monochromator graphite
_diffrn_radiation_source 'Bruker-Nonius FR591 rotating anode'
_diffrn_radiation_type 'Mo K\a'
_diffrn_radiation_wavelength 0.71073
_diffrn_reflns_av_R_equivalents 0.0741
_diffrn_reflns_av_sigmaI/netI 0.0708
_diffrn_reflns_limit_h_max 15
_diffrn_reflns_limit_h_min -15
_diffrn_reflns_limit_k_max 19
_diffrn_reflns_limit_k_min -19
_diffrn_reflns_limit_l_max 19
_diffrn_reflns_limit_l_min -16
_diffrn_reflns_number 21265
_diffrn_reflns_theta_full 27.46
_diffrn_reflns_theta_max 27.46
_diffrn_reflns_theta_min 1.91
_diffrn_standards_decay_% 0
_exptl_absorpt_coefficient_mu 0.248
_exptl_absorpt_correction_T_max 0.993
_exptl_absorpt_correction_T_min 0.944
_exptl_absorpt_correction_type multi-scan
_exptl_absorpt_process_details '(SADABS; Sheldrick, 2003)'
_exptl_crystal_colour colourless
_exptl_crystal_density_diffrn 1.392
_exptl_crystal_density_method 'not measured'
_exptl_crystal_description plate
_exptl_crystal_F_000 1184
_exptl_crystal_size_max 0.28
_exptl_crystal_size_mid 0.14
_exptl_crystal_size_min 0.03
_refine_diff_density_max 0.259
_refine_diff_density_min -0.266
_refine_ls_abs_structure_details 'Flack (1983), 2596 Friedel pairs'
_refine_ls_abs_structure_Flack -0.02(6)
_refine_ls_extinction_method none
_refine_ls_goodness_of_fit_ref 0.985
_refine_ls_hydrogen_treatment constr
_refine_ls_matrix_type full
_refine_ls_number_parameters 347
_refine_ls_number_reflns 6032
_refine_ls_number_restraints 0
_refine_ls_restrained_S_all 0.985
_refine_ls_R_factor_all 0.0987
_refine_ls_R_factor_gt 0.0464
_refine_ls_shift/su_max 0.001
_refine_ls_shift/su_mean 0.000
_refine_ls_structure_factor_coef Fsqd
_refine_ls_weighting_details 'w=1/[\s^2^(Fo^2^)+(0.0285P)^2^] where P=(Fo^2^+2Fc^2^)/3'
_refine_ls_weighting_scheme calc
_refine_ls_wR_factor_gt 0.0706
_refine_ls_wR_factor_ref 0.0831
_reflns_number_gt 4005
_reflns_number_total 6032
_reflns_threshold_expression I>2\s(I)
_cod_data_source_file sk3126.cif
_cod_data_source_block I
_cod_database_code 2016067
_cod_database_fobs_code 2016067

loop_
_symmetry_equiv_pos_as_xyz
'x, y, z'
'-x+1/2, -y, z+1/2'
'x+1/2, -y+1/2, -z'
'-x, y+1/2, -z+1/2'

loop_
_atom_site_type_symbol
_atom_site_label
_atom_site_fract_x
_atom_site_fract_y
_atom_site_fract_z
_atom_site_U_iso_or_equiv
_atom_site_adp_type
_atom_site_calc_flag
_atom_site_refinement_flags
_atom_site_occupancy
S S1A 0.73562(5) 0.44125(5) -0.09125(5) 0.03220(19) Uani d . 1
C C2A 0.80579(19) 0.35848(15) -0.01969(18) 0.0225(6) Uani d . 1
C C21A 0.87413(19) 0.40015(16) 0.05529(19) 0.0242(6) Uani d . 1
C C22A 0.9717(2) 0.45510(18) 0.0178(2) 0.0327(7) Uani d . 1
C C23A 0.8010(2) 0.45535(17) 0.11769(19) 0.0306(7) Uani d . 1
N N3A 0.71355(15) 0.30044(12) 0.00968(15) 0.0221(5) Uani d . 1
C C37A 0.7381(2) 0.21616(15) 0.05331(18) 0.0235(6) Uani d . 1
C C31A 0.75648(18) 0.13942(15) -0.01051(17) 0.0188(6) Uani d . 1
C C32A 0.78679(19) 0.05272(17) 0.01411(18) 0.0226(6) Uani d . 1
N N32A 0.79677(18) 0.02855(15) 0.10840(17) 0.0305(6) Uani d . 1
O O31A 0.75775(18) 0.07915(13) 0.16375(13) 0.0418(5) Uani d . 1
O O32A 0.84301(17) -0.04289(14) 0.12649(15) 0.0498(6) Uani d . 1
C C33A 0.8058(2) -0.01527(16) -0.0452(2) 0.0271(7) Uani d . 1
C C34A 0.7920(2) 0.00135(17) -0.1339(2) 0.0292(7) Uani d . 1
C C35A 0.7603(2) 0.08504(17) -0.16129(19) 0.0283(6) Uani d . 1
C C36A 0.74425(19) 0.15284(16) -0.10026(18) 0.0238(6) Uani d . 1
C C4A 0.6039(2) 0.32574(16) -0.0040(2) 0.0269(7) Uani d . 1
O O4A 0.52147(14) 0.28187(11) 0.01830(14) 0.0353(5) Uani d . 1
C C5A 0.59608(19) 0.41524(16) -0.0485(2) 0.0302(7) Uani d . 1
S S1B 0.42204(6) 0.14265(5) 0.68231(5) 0.03122(19) Uani d . 1
C C2B 0.48074(19) 0.22471(16) 0.60587(19) 0.0236(6) Uani d . 1
C C21B 0.54193(19) 0.30361(17) 0.65024(18) 0.0236(6) Uani d . 1
C C22B 0.6447(2) 0.26913(19) 0.7012(2) 0.0361(8) Uani d . 1
C C23B 0.4641(2) 0.35826(18) 0.7091(2) 0.0355(7) Uani d . 1
N N3B 0.38369(15) 0.25240(13) 0.55199(15) 0.0225(5) Uani d . 1
C C37B 0.4022(2) 0.30116(16) 0.47045(18) 0.0259(6) Uani d . 1
C C31B 0.42663(18) 0.24179(15) 0.39236(17) 0.0189(6) Uani d . 1
C C32B 0.46195(19) 0.27236(15) 0.30996(19) 0.0216(6) Uani d . 1
N N32B 0.48013(18) 0.36842(15) 0.29427(17) 0.0292(6) Uani d . 1
O O31B 0.43117(17) 0.42270(12) 0.34197(14) 0.0393(5) Uani d . 1
O O32B 0.54409(16) 0.38963(13) 0.23396(15) 0.0459(6) Uani d . 1
C C33B 0.4835(2) 0.21712(18) 0.2387(2) 0.0292(7) Uani d . 1
C C34B 0.4718(2) 0.12603(18) 0.2497(2) 0.0317(7) Uani d . 1
C C35B 0.4387(2) 0.09256(17) 0.32991(19) 0.0273(6) Uani d . 1
C C36B 0.41661(19) 0.14913(15) 0.39991(18) 0.0228(6) Uani d . 1
C C4B 0.2773(2) 0.23295(16) 0.58051(19) 0.0272(6) Uani d . 1
O O4B 0.19034(14) 0.25286(13) 0.54084(14) 0.0373(5) Uani d . 1
C C5B 0.2788(2) 0.18309(18) 0.6664(2) 0.0315(7) Uani d . 1
H H2A 0.8589 0.3223 -0.0567 0.027 Uiso calc R 1
H H21A 0.9082 0.3503 0.0903 0.029 Uiso calc R 1
H H22D 0.9410 0.5048 -0.0168 0.049 Uiso calc R 1
H H22E 1.0189 0.4173 -0.0202 0.049 Uiso calc R 1
H H22F 1.0181 0.4786 0.0661 0.049 Uiso calc R 1
H H23D 0.7712 0.5076 0.0864 0.046 Uiso calc R 1
H H23E 0.8471 0.4750 0.1678 0.046 Uiso calc R 1
H H23F 0.7375 0.4189 0.1390 0.046 Uiso calc R 1
H H31A 0.6742 0.2011 0.0931 0.028 Uiso calc R 1
H H32A 0.8072 0.2233 0.0899 0.028 Uiso calc R 1
H H33A 0.8281 -0.0728 -0.0252 0.032 Uiso calc R 1
H H34A 0.8044 -0.0448 -0.1757 0.035 Uiso calc R 1
H H35A 0.7494 0.0966 -0.2222 0.034 Uiso calc R 1
H H36A 0.7241 0.2106 -0.1208 0.029 Uiso calc R 1
H H51A 0.5719 0.4614 -0.0057 0.036 Uiso calc R 1
H H52A 0.5399 0.4131 -0.0969 0.036 Uiso calc R 1
H H2B 0.5365 0.1936 0.5668 0.028 Uiso calc R 1
H H21B 0.5706 0.3438 0.6026 0.028 Uiso calc R 1
H H22A 0.6882 0.3198 0.7243 0.054 Uiso calc R 1
H H22B 0.6931 0.2338 0.6619 0.054 Uiso calc R 1
H H22C 0.6189 0.2317 0.7502 0.054 Uiso calc R 1
H H23A 0.4381 0.3213 0.7584 0.053 Uiso calc R 1
H H23B 0.3984 0.3788 0.6751 0.053 Uiso calc R 1
H H23C 0.5058 0.4100 0.7320 0.053 Uiso calc R 1
H H31B 0.4669 0.3426 0.4787 0.031 Uiso calc R 1
H H32B 0.3339 0.3375 0.4576 0.031 Uiso calc R 1
H H33B 0.5057 0.2413 0.1835 0.035 Uiso calc R 1
H H34B 0.4866 0.0867 0.2019 0.038 Uiso calc R 1
H H35B 0.4309 0.0299 0.3374 0.033 Uiso calc R 1
H H36B 0.3940 0.1242 0.4547 0.027 Uiso calc R 1
H H51B 0.2568 0.2232 0.7154 0.038 Uiso calc R 1
H H52B 0.2247 0.1325 0.6645 0.038 Uiso calc R 1

loop_
_atom_site_aniso_label
_atom_site_aniso_U_11
_atom_site_aniso_U_22
_atom_site_aniso_U_33
_atom_site_aniso_U_12
_atom_site_aniso_U_13
_atom_site_aniso_U_23
S1A 0.0284(3) 0.0339(4) 0.0343(5) 0.0007(3) -0.0035(3) 0.0101(3)
C2A 0.0197(11) 0.0212(13) 0.0268(18) 0.0018(11) -0.0003(11) 0.0020(13)
C21A 0.0205(12) 0.0218(13) 0.0305(19) 0.0017(11) -0.0015(12) 0.0035(13)
C22A 0.0238(13) 0.0302(14) 0.044(2) -0.0035(12) -0.0011(13) 0.0015(15)
C23A 0.0310(14) 0.0312(15) 0.0297(19) -0.0007(13) 0.0001(13) -0.0025(14)
N3A 0.0194(10) 0.0195(10) 0.0274(15) -0.0013(9) -0.0002(10) 0.0006(10)
C37A 0.0249(12) 0.0238(13) 0.0219(16) -0.0036(11) -0.0005(12) 0.0032(12)
C31A 0.0164(11) 0.0226(12) 0.0174(16) -0.0027(11) -0.0027(11) 0.0015(12)
C32A 0.0205(12) 0.0261(13) 0.0211(17) -0.0042(11) -0.0003(11) 0.0054(13)
N32A 0.0245(11) 0.0322(13) 0.0346(18) -0.0070(11) -0.0017(11) 0.0088(13)
O31A 0.0676(13) 0.0344(11) 0.0235(13) -0.0055(10) -0.0020(11) 0.0020(10)
O32A 0.0504(13) 0.0490(13) 0.0501(16) 0.0194(11) 0.0017(11) 0.0231(12)
C33A 0.0215(13) 0.0214(13) 0.038(2) -0.0018(11) -0.0004(13) 0.0029(14)
C34A 0.0236(14) 0.0316(15) 0.032(2) 0.0003(13) 0.0054(13) -0.0067(14)
C35A 0.0281(13) 0.0345(15) 0.0223(17) -0.0006(12) 0.0029(12) -0.0012(13)
C36A 0.0233(13) 0.0229(13) 0.0253(18) 0.0013(11) -0.0013(12) 0.0020(12)
C4A 0.0228(13) 0.0270(14) 0.0309(19) -0.0012(12) -0.0018(13) -0.0084(13)
O4A 0.0230(9) 0.0366(11) 0.0462(15) -0.0077(8) 0.0013(9) -0.0004(10)
C5A 0.0228(13) 0.0308(15) 0.037(2) 0.0014(12) -0.0021(13) -0.0004(14)
S1B 0.0276(3) 0.0333(4) 0.0328(5) -0.0021(3) 0.0017(3) 0.0095(4)
C2B 0.0171(11) 0.0316(15) 0.0222(17) 0.0011(11) 0.0037(11) 0.0056(13)
C21B 0.0217(12) 0.0278(14) 0.0211(17) -0.0025(12) -0.0013(11) 0.0024(12)
C22B 0.0268(14) 0.0489(18) 0.033(2) -0.0031(13) -0.0088(13) 0.0032(16)
C23B 0.0403(16) 0.0353(16) 0.031(2) 0.0030(14) 0.0015(14) -0.0095(15)
N3B 0.0199(10) 0.0277(11) 0.0198(15) 0.0005(9) -0.0011(9) -0.0009(11)
C37B 0.0302(14) 0.0218(13) 0.0256(18) -0.0008(12) -0.0057(12) 0.0016(13)
C31B 0.0159(11) 0.0181(12) 0.0228(17) 0.0003(10) -0.0021(11) -0.0009(12)
C32B 0.0192(12) 0.0191(13) 0.0265(18) -0.0027(10) -0.0025(12) 0.0031(13)
N32B 0.0252(12) 0.0285(13) 0.0340(17) -0.0027(11) -0.0100(11) 0.0118(13)
O31B 0.0611(13) 0.0225(10) 0.0341(14) 0.0009(10) -0.0068(11) 0.0009(10)
O32B 0.0337(11) 0.0452(13) 0.0589(17) -0.0051(10) 0.0106(11) 0.0257(12)
C33B 0.0237(13) 0.0382(18) 0.0257(19) 0.0035(13) 0.0041(12) 0.0027(15)
C34B 0.0308(14) 0.0366(17) 0.0277(19) 0.0045(13) 0.0030(14) -0.0086(15)
C35B 0.0292(14) 0.0203(13) 0.0324(19) -0.0013(12) 0.0024(13) -0.0046(13)
C36B 0.0230(12) 0.0226(13) 0.0229(17) -0.0020(11) 0.0003(12) 0.0029(13)
C4B 0.0253(13) 0.0262(14) 0.0301(19) -0.0001(12) 0.0027(13) -0.0062(13)
O4B 0.0218(9) 0.0462(11) 0.0438(15) 0.0052(9) -0.0084(9) -0.0023(11)
C5B 0.0248(13) 0.0384(15) 0.0313(19) -0.0031(12) 0.0077(13) 0.0011(14)

loop_
_atom_type_symbol
_atom_type_description
_atom_type_scat_dispersion_real
_atom_type_scat_dispersion_imag
_atom_type_scat_source
C C 0.0033 0.0000 'International Tables Vol C Tables 4.2.6.8 and 6.1.1.4'
H H 0.0000 0.0000 'International Tables Vol C Tables 4.2.6.8 and 6.1.1.4'
N N 0.0061 0.0000 'International Tables Vol C Tables 4.2.6.8 and 6.1.1.4'
O O 0.0106 0.0000 'International Tables Vol C Tables 4.2.6.8 and 6.1.1.4'
S S 0.1246 0.0000 'International Tables Vol C Tables 4.2.6.8 and 6.1.1.4'

loop_
_geom_angle_atom_site_label_1
_geom_angle_atom_site_label_2
_geom_angle_atom_site_label_3
_geom_angle
_geom_angle_publ_flag
C5A S1A C2A 92.83(11) no
N3A C2A C21A 114.0(2) no
N3A C2A S1A 104.37(15) no
C21A C2A S1A 113.57(16) no
N3A C2A H2A 108.2 no
C21A C2A H2A 108.2 no
S1A C2A H2A 108.2 no
C22A C21A C23A 111.4(2) no
C22A C21A C2A 109.8(2) no
C23A C21A C2A 112.8(2) no
C22A C21A H21A 107.5 no
C23A C21A H21A 107.5 no
C2A C21A H21A 107.5 no
C21A C22A H22D 109.5 no
C21A C22A H22E 109.5 no
H22D C22A H22E 109.5 no
C21A C22A H22F 109.5 no
H22D C22A H22F 109.5 no
H22E C22A H22F 109.5 no
C21A C23A H23D 109.5 no
C21A C23A H23E 109.5 no
H23D C23A H23E 109.5 no
C21A C23A H23F 109.5 no
H23D C23A H23F 109.5 no
H23E C23A H23F 109.5 no
C4A N3A C37A 120.0(2) no
C4A N3A C2A 119.5(2) no
C37A N3A C2A 120.56(18) no
N3A C37A C31A 113.2(2) no
N3A C37A H31A 108.9 no
C31A C37A H31A 108.9 no
N3A C37A H32A 108.9 no
C31A C37A H32A 108.9 no
H31A C37A H32A 107.7 no
C36A C31A C32A 115.1(2) no
C36A C31A C37A 120.2(2) no
C32A C31A C37A 124.7(2) no
C33A C32A C31A 123.6(3) no
C33A C32A N32A 116.0(2) no
C31A C32A N32A 120.4(2) no
O31A N32A O32A 123.5(3) no
O31A N32A C32A 118.9(2) no
O32A N32A C32A 117.6(2) no
C32A C33A C34A 119.0(2) no
C32A C33A H33A 120.5 no
C34A C33A H33A 120.5 no
C35A C34A C33A 119.5(3) no
C35A C34A H34A 120.2 no
C33A C34A H34A 120.2 no
C34A C35A C36A 120.2(3) no
C34A C35A H35A 119.9 no
C36A C35A H35A 119.9 no
C31A C36A C35A 122.4(2) no
C31A C36A H36A 118.8 no
C35A C36A H36A 118.8 no
O4A C4A N3A 124.1(2) no
O4A C4A C5A 123.8(2) no
N3A C4A C5A 112.0(2) no
C4A C5A S1A 107.34(17) no
C4A C5A H51A 110.2 no
S1A C5A H51A 110.2 no
C4A C5A H52A 110.2 no
S1A C5A H52A 110.2 no
H51A C5A H52A 108.5 no
C5B S1B C2B 92.38(12) no
N3B C2B C21B 113.0(2) no
N3B C2B S1B 104.55(15) no
C21B C2B S1B 114.6(2) no
N3B C2B H2B 108.1 no
C21B C2B H2B 108.1 no
S1B C2B H2B 108.1 no
C23B C21B C22B 111.2(2) no
C23B C21B C2B 112.97(19) no
C22B C21B C2B 109.4(2) no
C23B C21B H21B 107.7 no
C22B C21B H21B 107.7 no
C2B C21B H21B 107.7 no
C21B C22B H22A 109.5 no
C21B C22B H22B 109.5 no
H22A C22B H22B 109.5 no
C21B C22B H22C 109.5 no
H22A C22B H22C 109.5 no
H22B C22B H22C 109.5 no
C21B C23B H23A 109.5 no
C21B C23B H23B 109.5 no
H23A C23B H23B 109.5 no
C21B C23B H23C 109.5 no
H23A C23B H23C 109.5 no
H23B C23B H23C 109.5 no
C4B N3B C37B 121.2(2) no
C4B N3B C2B 118.7(2) no
C37B N3B C2B 120.09(19) no
N3B C37B C31B 113.6(2) no
N3B C37B H31B 108.8 no
C31B C37B H32B 108.8 no
N3B C37B H31B 108.8 no
C31B C37B H32B 108.8 no
H31B C37B H32B 107.7 no
C32B C31B C36B 115.1(2) no
C32B C31B C37B 124.6(2) no
C36B C31B C37B 120.3(2) no
C33B C32B C31B 123.9(2) no
C33B C32B N32B 115.5(2) no
C31B C32B N32B 120.6(2) no
O32B N32B O31B 123.7(2) no
O32B N32B C32B 117.5(2) no
O31B N32B C32B 118.8(2) no
C34B C33B C32B 118.5(3) no
C34B C33B H33B 120.7 no
C32B C33B H33B 120.7 no
C35B C34B C33B 119.7(3) no
C35B C34B H34B 120.1 no
C33B C34B H34B 120.1 no
C34B C35B C36B 120.7(2) no
C34B C35B H35B 119.6 no
C36B C35B H35B 119.6 no
C35B C36B C31B 122.0(2) no
C35B C36B H36B 119.0 no
C31B C36B H36B 119.0 no
O4B C4B N3B 124.2(3) no
O4B C4B C5B 123.9(2) no
N3B C4B C5B 111.9(2) no
C4B C5B S1B 107.11(18) no
C4B C5B H52B 110.3 no
S1B C5B H52B 110.3 no
C4B C5B H51B 110.3 no
S1B C5B H51B 110.3 no
H51B C5B H52B 108.5 no

loop_
_geom_bond_atom_site_label_1
_geom_bond_atom_site_label_2
_geom_bond_distance
_geom_bond_publ_flag
S1A C5A 1.808(2) no
S1A C2A 1.844(2) no
C2A N3A 1.460(3) no
C2A C21A 1.527(3) no
C2A H2A 1.00 no
C21A C22A 1.523(3) no
C21A C23A 1.524(4) no
C21A H21A 1.00 no
C22A H22D 0.98 no
C22A H22E 0.98 no
C22A H22F 0.98 no
C23A H23D 0.98 no
C23A H23E 0.98 no
C23A H23F 0.98 no
N3A C4A 1.360(3) no
N3A C37A 1.455(3) no
C37A C31A 1.519(3) no
C37A H31A 0.99 no
C37A H32A 0.99 no
C31A C36A 1.385(4) no
C31A C32A 1.398(3) no
C32A C33A 1.378(4) no
C32A N32A 1.482(3) no
N32A O31A 1.221(3) no
N32A O32A 1.232(3) no
C33A C34A 1.379(4) no
C33A H33A 0.95 no
C34A C35A 1.373(4) no
C34A H34A 0.95 no
C35A C36A 1.388(3) no
C35A H35A 0.95 no
C36A H36A 0.95 no
C4A O4A 1.219(3) no
C4A C5A 1.504(4) no
C5A H51A 0.99 no
C5A H52A 0.99 no
S1B C5B 1.806(3) no
S1B C2B 1.826(3) no
C2B N3B 1.464(3) no
C2B C21B 1.539(3) no
C2B H2B 1.00 no
C21B C23B 1.519(4) no
C21B C22B 1.525(3) no
C21B H21B 1.00 no
C22B H22A 0.98 no
C22B H22B 0.98 no
C22B H22C 0.98 no
C23B H23A 0.98 no
C23B H23B 0.98 no
C23B H23C 0.98 no
N3B C4B 1.356(3) no
N3B C37B 1.454(3) no
C37B C31B 1.510(3) no
C37B H31B 0.99 no
C37B H32B 0.99 no
C31B C32B 1.396(4) no
C31B C36B 1.398(3) no
C32B C33B 1.386(4) no
C32B N32B 1.475(3) no
N32B O32B 1.227(3) no
N32B O31B 1.232(3) no
C33B C34B 1.382(4) no
C33B H33B 0.95 no
C34B C35B 1.374(4) no
C34B H34B 0.95 no
C35B C36B 1.384(4) no
C35B H35B 0.95 no
C36B H36B 0.95 no
C4B O4B 1.224(3) no
C4B C5B 1.503(4) no
C5B H51B 0.99 no
C5B H52B 0.99 no

loop_
_geom_hbond_atom_site_label_D
_geom_hbond_atom_site_label_H
_geom_hbond_atom_site_label_A
_geom_hbond_site_symmetry_A
_geom_hbond_distance_DH
_geom_hbond_distance_HA
_geom_hbond_distance_DA
_geom_hbond_angle_DHA
_geom_hbond_publ_flag
C2A H2A O4A 3_555 1.00 2.54 3.295(3) 132 y
C2B H2B O4B 3_556 1.00 2.56 3.337(4) 134 y
C34A H34A O31A 2_654 0.95 2.60 3.355(4) 137 y
C35B H35B O32B 4_645 0.95 2.38 3.196(4) 144 y
C33B H33B O4A . 0.95 2.59 3.512(4) 165 y

loop_
_geom_torsion_atom_site_label_1
_geom_torsion_atom_site_label_2
_geom_torsion_atom_site_label_3
_geom_torsion_atom_site_label_4
_geom_torsion
_geom_torsion_publ_flag
C5A S1A C2A N3A 17.05(19) no
C5A S1A C2A C21A -107.70(19) no
N3A C2A C21A C22A 176.94(19) y
S1A C2A C21A C22A -63.7(2) no
N3A C2A C21A C23A -58.2(3) y
S1A C2A C21A C23A 61.2(2) no
C21A C2A N3A C4A 112.1(3) no
S1A C2A N3A C4A -12.4(3) no
C21A C2A N3A C37A -67.9(3) no
S1A C2A N3A C37A 167.64(18) no
C4A N3A C37A C31A 93.7(3) no
C2A N3A C37A C31A -86.4(3) y
N3A C37A C31A C36A -2.8(3) no
N3A C37A C31A C32A 176.7(2) y
C36A C31A C32A C33A 1.2(3) no
C37A C31A C32A C33A -178.3(2) no
C36A C31A C32A N32A -176.9(2) no
C37A C31A C32A N32A 3.6(3) no
C33A C32A N32A O31A -164.4(2) no
C31A C32A N32A O31A 13.9(3) y
C33A C32A N32A O32A 14.6(3) no
C31A C32A N32A O32A -167.2(2) no
C31A C32A C33A C34A -1.6(4) no
N32A C32A C33A C34A 176.6(2) no
C32A C33A C34A C35A 0.3(4) no
C33A C34A C35A C36A 1.1(4) no
C32A C31A C36A C35A 0.3(3) no
C37A C31A C36A C35A 179.8(2) no
C34A C35A C36A C31A -1.5(4) no
C37A N3A C4A O4A 0.1(4) no
C2A N3A C4A O4A -179.9(3) no
C37A N3A C4A C5A 179.0(2) no
C2A N3A C4A C5A -0.9(4) no
O4A C4A C5A S1A -166.8(3) no
N3A C4A C5A S1A 14.3(3) no
C2A S1A C5A C4A -18.1(2) no
C5B S1B C2B N3B -20.29(18) no
C5B S1B C2B C21B 103.98(19) no
S1B C2B C21B C23B -61.4(3) no
N3B C2B C21B C22B -177.3(2) y
N3B C2B C21B C23B 58.3(3) y
S1B C2B C21B C22B 63.0(2) no
C21B C2B N3B C4B -109.5(2) no
S1B C2B N3B C4B 15.8(3) no
C21B C2B N3B C37B 69.4(3) no
S1B C2B N3B C37B -165.31(18) no
C4B N3B C37B C31B -96.7(3) no
C2B N3B C37B C31B 84.4(3) y
N3B C37B C31B C32B -171.1(2) y
N3B C37B C31B C36B 7.6(3) no
C36B C31B C32B C33B 1.6(4) no
C37B C31B C32B C33B -179.6(2) no
C36B C31B C32B N32B -177.6(2) no
C37B C31B C32B N32B 1.1(4) no
C33B C32B N32B O32B -22.6(3) no
C31B C32B N32B O32B 156.8(2) no
C33B C32B N32B O31B 157.6(2) no
C31B C32B N32B O31B -23.1(3) y
C31B C32B C33B C34B -1.4(4) no
N32B C32B C33B C34B 177.9(2) no
C32B C33B C34B C35B 0.5(4) no
C33B C34B C35B C36B 0.1(4) no
C34B C35B C36B C31B 0.1(4) no
C32B C31B C36B C35B -0.9(4) no
C37B C31B C36B C35B -179.8(2) no
C37B N3B C4B O4B 1.1(4) no
C2B N3B C4B O4B 180.0(3) no
C37B N3B C4B C5B -179.5(2) no
C2B N3B C4B C5B -0.6(3) no
O4B C4B C5B S1B 164.1(2) no
N3B C4B C5B S1B -15.3(3) no
C2B S1B C5B C4B 20.6(2) no
